data_2202771
loop_
_publ_author_name
'Onoda, Akira'
'Okamura, Taka-aki'
'Yamamoto, Hitoshi'
'Ueyama, Norikazu'

_publ_section_title
;
 2,6-Bis(triphenylacetylamino)phenol
;
_journal_issue 8
_journal_name_full 'Acta Crystallographica Section E'
_journal_page_first o1202
_journal_page_last o1204
_journal_paper_doi 10.1107/S1600536803014673
_journal_volume 59
_journal_year 2003
_chemical_formula_iupac 'C46 H36 N2 O3'
_chemical_formula_moiety 'C46 H36 N2 O3'
_chemical_formula_sum 'C46 H36 N2 O3'
_chemical_formula_weight 664.77
_chemical_name_systematic
;
2,6-Bis(triphenylacetylamino)phenol
;
_space_group_IT_number 14
_symmetry_cell_setting monoclinic
_symmetry_space_group_name_Hall '-P 2ybc'
_symmetry_space_group_name_H-M 'P 1 21/c 1'
_atom_sites_solution_hydrogens geom
_atom_sites_solution_primary direct
_atom_sites_solution_secondary difmap
_cell_angle_alpha 90.00
_cell_angle_beta 99.074(19)
_cell_angle_gamma 90.00
_cell_formula_units_Z 4
_cell_length_a 13.910(4)
_cell_length_b 13.425(4)
_cell_length_c 19.074(6)
_cell_measurement_reflns_used 19635
_cell_measurement_temperature 296
_cell_measurement_theta_max 55
_cell_measurement_theta_min 3.7
_cell_volume 3517.3(18)
_computing_cell_refinement 'MSC/AFC Diffractometer Control Software'
_computing_data_collection
;
MSC/AFC Diffractometer Control Software
(Molecular Structure Corporation, 1991)
;
_computing_data_reduction 'TEXSAN (Molecular Structure Corporation, 1999)'
_computing_molecular_graphics 'TEXSAN and MERCURY (Bruno et al., 2002)'
_computing_publication_material 'TEXSAN and MERCURY'
_computing_structure_refinement 'SHELXL97 (Sheldrick, 1997)'
_computing_structure_solution 'SIR92 (Altomare et al., 1994)'
_diffrn_ambient_temperature 296
_diffrn_detector_area_resol_mean 10.00
_diffrn_measured_fraction_theta_full 0.993
_diffrn_measured_fraction_theta_max 0.993
_diffrn_measurement_device_type 'Rigaku R-AXIS RAPID Imaging Plate'
_diffrn_measurement_method \w
_diffrn_radiation_monochromator graphite
_diffrn_radiation_source 'fine-focus sealed tube'
_diffrn_radiation_type MoK\a
_diffrn_radiation_wavelength 0.71069
_diffrn_reflns_av_R_equivalents 0.0751
_diffrn_reflns_av_sigmaI/netI 0.0716
_diffrn_reflns_limit_h_max 16
_diffrn_reflns_limit_h_min -18
_diffrn_reflns_limit_k_max 17
_diffrn_reflns_limit_k_min -17
_diffrn_reflns_limit_l_max 24
_diffrn_reflns_limit_l_min -24
_diffrn_reflns_number 34653
_diffrn_reflns_theta_full 27.48
_diffrn_reflns_theta_max 27.48
_diffrn_reflns_theta_min 2.12
_diffrn_standards_decay_% 0
_diffrn_standards_interval_count none
_diffrn_standards_number 0
_exptl_absorpt_coefficient_mu 0.078
_exptl_absorpt_correction_T_max 0.992
_exptl_absorpt_correction_T_min 0.992
_exptl_absorpt_correction_type multi-scan
_exptl_absorpt_process_details '(ABSCOR; Higashi, 1995)'
_exptl_crystal_colour colorless
_exptl_crystal_density_diffrn 1.255
_exptl_crystal_density_method 'not measured'
_exptl_crystal_description prism
_exptl_crystal_F_000 1400
_exptl_crystal_size_max 0.10
_exptl_crystal_size_mid 0.10
_exptl_crystal_size_min 0.10
_refine_diff_density_max 0.156
_refine_diff_density_min -0.232
_refine_ls_extinction_method none
_refine_ls_goodness_of_fit_ref 0.864
_refine_ls_hydrogen_treatment mixed
_refine_ls_matrix_type full
_refine_ls_number_parameters 469
_refine_ls_number_reflns 7998
_refine_ls_number_restraints 0
_refine_ls_restrained_S_all 0.864
_refine_ls_R_factor_all 0.1276
_refine_ls_R_factor_gt 0.0525
_refine_ls_shift/su_max 0.001
_refine_ls_shift/su_mean 0.000
_refine_ls_structure_factor_coef Fsqd
_refine_ls_weighting_details 'calc w = 1/[\s^2^(Fo^2^)+(0.0697P)^2^] where P = (Fo^2^+2Fc^2^)/3'
_refine_ls_weighting_scheme calc
_refine_ls_wR_factor_gt 0.1094
_refine_ls_wR_factor_ref 0.1357
_reflns_number_gt 3722
_reflns_number_total 7998
_reflns_threshold_expression I>2\s(I)
_cod_data_source_file ob6248.cif
_cod_data_source_block I
_cod_original_sg_symbol_H-M 'P 21/c'
_cod_database_code 2202771

loop_
_symmetry_equiv_pos_as_xyz
'x, y, z'
'-x, y+1/2, -z+1/2'
'-x, -y, -z'
'x, -y-1/2, z-1/2'

loop_
_atom_site_label
_atom_site_fract_x
_atom_site_fract_y
_atom_site_fract_z
_atom_site_U_iso_or_equiv
_atom_site_adp_type
_atom_site_calc_flag
_atom_site_refinement_flags
_atom_site_occupancy
_atom_site_disorder_assembly
_atom_site_disorder_group
_atom_site_type_symbol
O1 0.11831(11) 0.77525(13) 0.82071(10) 0.0762(5) Uani d . 1 . . O
O2 0.33937(12) 0.37481(12) 1.03509(8) 0.0642(4) Uani d . 1 . . O
O3 0.20672(10) 0.47200(12) 0.95027(9) 0.0585(4) Uani d . 1 . . O
H1 0.1189(17) 0.6024(18) 0.9211(12) 0.070 Uiso d . 1 . . H
N1 0.14570(12) 0.64150(14) 0.89310(10) 0.0498(5) Uani d . 1 . . N
H2 0.4325(16) 0.3581(17) 0.9051(12) 0.060 Uiso d . 1 . . H
N2 0.39502(13) 0.38567(13) 0.93136(10) 0.0490(4) Uani d . 1 . . N
H3 0.2403(16) 0.4410(17) 0.9852(12) 0.059 Uiso d . 1 . . H
C11 0.27118(14) 0.52060(15) 0.91560(10) 0.0423(5) Uani d . 1 . . C
C12 0.23988(14) 0.61144(15) 0.88334(10) 0.0425(5) Uani d . 1 . . C
C13 0.29864(15) 0.66334(16) 0.84391(11) 0.0480(5) Uani d . 1 . . C
H4 0.2773 0.7230 0.8220 0.058 Uiso calc R 1 . . H
C14 0.38962(15) 0.62561(16) 0.83731(11) 0.0499(5) Uani d . 1 . . C
H5 0.4297 0.6607 0.8114 0.060 Uiso calc R 1 . . H
C15 0.42113(15) 0.53650(16) 0.86887(11) 0.0489(5) Uani d . 1 . . C
H6 0.4825 0.5123 0.8644 0.059 Uiso calc R 1 . . H
C16 0.36216(14) 0.48271(15) 0.90714(11) 0.0432(5) Uani d . 1 . . C
C17 0.08927(15) 0.71684(16) 0.86060(12) 0.0494(5) Uani d . 1 . . C
C18 -0.01530(14) 0.71926(15) 0.88138(10) 0.0434(5) Uani d . 1 . . C
C19 0.38323(14) 0.33635(16) 0.99100(11) 0.0466(5) Uani d . 1 . . C
C20 0.42135(14) 0.22715(15) 0.99692(11) 0.0458(5) Uani d . 1 . . C
C21 -0.07536(14) 0.80792(15) 0.84594(11) 0.0454(5) Uani d . 1 . . C
C22 -0.08456(16) 0.82160(17) 0.77291(12) 0.0551(6) Uani d . 1 . . C
H7 -0.0488 0.7815 0.7467 0.066 Uiso calc R 1 . . H
C23 -0.14565(17) 0.89353(19) 0.73847(13) 0.0642(7) Uani d . 1 . . C
H8 -0.1504 0.9017 0.6896 0.077 Uiso calc R 1 . . H
C24 -0.19948(18) 0.95316(18) 0.77652(14) 0.0670(7) Uani d . 1 . . C
H9 -0.2400 1.0023 0.7536 0.080 Uiso calc R 1 . . H
C25 -0.19301(17) 0.93967(17) 0.84805(14) 0.0629(6) Uani d . 1 . . C
H10 -0.2302 0.9790 0.8737 0.075 Uiso calc R 1 . . H
C26 -0.13133(16) 0.86754(16) 0.88304(12) 0.0533(5) Uani d . 1 . . C
H11 -0.1277 0.8593 0.9318 0.064 Uiso calc R 1 . . H
C31 -0.07359(15) 0.62637(15) 0.85137(11) 0.0457(5) Uani d . 1 . . C
C32 -0.04451(17) 0.56479(17) 0.80041(11) 0.0553(6) Uani d . 1 . . C
H12 0.0151 0.5757 0.7855 0.066 Uiso calc R 1 . . H
C33 -0.1034(2) 0.48668(19) 0.77120(13) 0.0673(7) Uani d . 1 . . C
H13 -0.0830 0.4460 0.7369 0.081 Uiso calc R 1 . . H
C34 -0.1915(2) 0.4694(2) 0.79290(15) 0.0714(7) Uani d . 1 . . C
H14 -0.2301 0.4163 0.7741 0.086 Uiso calc R 1 . . H
C35 -0.22230(17) 0.5309(2) 0.84239(14) 0.0694(7) Uani d . 1 . . C
H15 -0.2824 0.5200 0.8565 0.083 Uiso calc R 1 . . H
C36 -0.16451(16) 0.60893(17) 0.87130(13) 0.0570(6) Uani d . 1 . . C
H16 -0.1864 0.6504 0.9045 0.068 Uiso calc R 1 . . H
C41 0.00328(14) 0.72633(16) 0.96277(11) 0.0453(5) Uani d . 1 . . C
C42 -0.01286(16) 0.64870(17) 1.00708(12) 0.0547(6) Uani d . 1 . . C
H17 -0.0422 0.5906 0.9876 0.066 Uiso calc R 1 . . H
C43 0.01380(18) 0.6559(2) 1.07991(13) 0.0714(7) Uani d . 1 . . C
H18 0.0025 0.6027 1.1087 0.086 Uiso calc R 1 . . H
C44 0.05680(19) 0.7409(2) 1.10988(14) 0.0744(8) Uani d . 1 . . C
H19 0.0749 0.7456 1.1588 0.089 Uiso calc R 1 . . H
C45 0.07283(18) 0.8190(2) 1.06685(14) 0.0721(7) Uani d . 1 . . C
H20 0.1014 0.8772 1.0868 0.086 Uiso calc R 1 . . H
C46 0.04686(16) 0.81205(18) 0.99419(13) 0.0595(6) Uani d . 1 . . C
H21 0.0587 0.8655 0.9657 0.071 Uiso calc R 1 . . H
C51 0.50405(15) 0.21535(16) 0.95227(11) 0.0487(5) Uani d . 1 . . C
C52 0.58660(16) 0.27575(18) 0.96709(13) 0.0595(6) Uani d . 1 . . C
H22 0.5908 0.3218 1.0039 0.071 Uiso calc R 1 . . H
C53 0.66201(18) 0.2685(2) 0.92819(15) 0.0727(7) Uani d . 1 . . C
H23 0.7161 0.3097 0.9388 0.087 Uiso calc R 1 . . H
C54 0.6576(2) 0.2003(2) 0.87355(16) 0.0783(8) Uani d . 1 . . C
H24 0.7081 0.1956 0.8471 0.094 Uiso calc R 1 . . H
C55 0.5778(2) 0.1397(2) 0.85892(14) 0.0770(8) Uani d . 1 . . C
H25 0.5748 0.0930 0.8226 0.092 Uiso calc R 1 . . H
C56 0.50086(18) 0.14681(18) 0.89765(12) 0.0618(6) Uani d . 1 . . C
H26 0.4471 0.1053 0.8867 0.074 Uiso calc R 1 . . H
C61 0.45691(16) 0.19764(16) 1.07547(12) 0.0507(5) Uani d . 1 . . C
C62 0.54292(17) 0.14379(17) 1.09399(13) 0.0596(6) Uani d . 1 . . C
H27 0.5815 0.1299 1.0595 0.072 Uiso calc R 1 . . H
C63 0.5720(2) 0.11041(19) 1.16325(15) 0.0723(8) Uani d . 1 . . C
H28 0.6297 0.0747 1.1746 0.087 Uiso calc R 1 . . H
C64 0.5161(2) 0.1299(2) 1.21459(15) 0.0800(8) Uani d . 1 . . C
H29 0.5365 0.1092 1.2611 0.096 Uiso calc R 1 . . H
C65 0.4293(2) 0.1805(2) 1.19703(14) 0.0784(8) Uani d . 1 . . C
H30 0.3905 0.1927 1.2316 0.094 Uiso calc R 1 . . H
C66 0.39968(18) 0.21329(19) 1.12795(13) 0.0628(6) Uani d . 1 . . C
H31 0.3405 0.2463 1.1166 0.075 Uiso calc R 1 . . H
C71 0.33246(15) 0.16032(16) 0.96796(11) 0.0498(5) Uani d . 1 . . C
C72 0.2577(2) 0.1927(2) 0.91680(15) 0.0819(9) Uani d . 1 . . C
H32 0.2579 0.2579 0.9003 0.098 Uiso calc R 1 . . H
C73 0.1821(2) 0.1288(2) 0.88947(17) 0.0973(11) Uani d . 1 . . C
H33 0.1328 0.1517 0.8545 0.117 Uiso calc R 1 . . H
C74 0.1794(2) 0.0339(2) 0.91322(14) 0.0766(8) Uani d . 1 . . C
H34 0.1284 -0.0080 0.8950 0.092 Uiso calc R 1 . . H
C75 0.25257(18) 0.00040(19) 0.96418(13) 0.0662(7) Uani d . 1 . . C
H35 0.2515 -0.0648 0.9805 0.079 Uiso calc R 1 . . H
C76 0.32788(17) 0.06288(17) 0.99147(13) 0.0590(6) Uani d . 1 . . C
H36 0.3767 0.0392 1.0264 0.071 Uiso calc R 1 . . H

loop_
_atom_site_aniso_label
_atom_site_aniso_U_11
_atom_site_aniso_U_22
_atom_site_aniso_U_33
_atom_site_aniso_U_12
_atom_site_aniso_U_13
_atom_site_aniso_U_23
O1 0.0602(10) 0.0700(12) 0.1047(14) 0.0148(9) 0.0327(10) 0.0456(11)
O2 0.0734(10) 0.0633(11) 0.0596(10) 0.0226(9) 0.0223(9) 0.0058(8)
O3 0.0477(8) 0.0555(10) 0.0758(11) 0.0041(7) 0.0204(8) 0.0253(8)
N1 0.0456(10) 0.0461(11) 0.0606(11) 0.0057(8) 0.0171(9) 0.0155(9)
N2 0.0508(10) 0.0399(10) 0.0602(12) 0.0063(8) 0.0209(9) 0.0015(9)
C11 0.0417(10) 0.0385(12) 0.0482(12) -0.0038(9) 0.0112(9) 0.0013(9)
C12 0.0408(10) 0.0385(11) 0.0486(12) -0.0016(9) 0.0084(9) -0.0008(9)
C13 0.0484(12) 0.0397(12) 0.0564(13) -0.0038(10) 0.0101(10) 0.0019(10)
C14 0.0499(12) 0.0450(13) 0.0581(13) -0.0072(10) 0.0188(11) 0.0017(10)
C15 0.0428(11) 0.0452(13) 0.0613(13) 0.0002(9) 0.0165(10) -0.0029(10)
C16 0.0444(11) 0.0353(11) 0.0512(12) -0.0002(9) 0.0108(10) -0.0015(9)
C17 0.0499(12) 0.0417(12) 0.0578(13) 0.0044(10) 0.0123(11) 0.0107(10)
C18 0.0466(11) 0.0364(11) 0.0477(12) 0.0032(9) 0.0096(10) 0.0066(9)
C19 0.0426(11) 0.0442(13) 0.0532(13) 0.0025(9) 0.0087(10) -0.0011(10)
C20 0.0447(11) 0.0392(12) 0.0526(12) 0.0000(9) 0.0043(10) 0.0006(9)
C21 0.0460(11) 0.0395(12) 0.0514(13) 0.0013(9) 0.0101(10) 0.0063(9)
C22 0.0563(13) 0.0551(14) 0.0551(14) 0.0096(11) 0.0124(11) 0.0084(11)
C23 0.0640(15) 0.0680(17) 0.0601(14) 0.0070(13) 0.0078(12) 0.0194(13)
C24 0.0631(14) 0.0563(16) 0.0810(18) 0.0143(12) 0.0097(14) 0.0224(13)
C25 0.0657(15) 0.0475(14) 0.0777(17) 0.0134(12) 0.0180(13) 0.0049(12)
C26 0.0582(13) 0.0459(13) 0.0572(13) 0.0059(11) 0.0137(11) 0.0044(10)
C31 0.0486(11) 0.0386(12) 0.0496(12) 0.0047(9) 0.0066(10) 0.0046(9)
C32 0.0594(13) 0.0521(14) 0.0548(14) 0.0072(11) 0.0096(11) 0.0002(11)
C33 0.0828(18) 0.0569(16) 0.0583(15) 0.0063(14) -0.0009(14) -0.0088(12)
C34 0.0703(16) 0.0564(16) 0.0798(18) -0.0066(13) -0.0114(15) -0.0075(14)
C35 0.0540(14) 0.0674(17) 0.0852(18) -0.0099(13) 0.0063(13) -0.0058(15)
C36 0.0518(13) 0.0515(14) 0.0681(15) 0.0003(11) 0.0104(12) -0.0051(11)
C41 0.0424(11) 0.0436(12) 0.0508(12) 0.0019(9) 0.0100(10) 0.0044(10)
C42 0.0567(13) 0.0523(14) 0.0549(13) -0.0027(11) 0.0085(11) 0.0084(11)
C43 0.0750(17) 0.081(2) 0.0582(15) -0.0057(15) 0.0104(13) 0.0187(14)
C44 0.0721(17) 0.099(2) 0.0514(15) -0.0038(16) 0.0071(13) -0.0003(15)
C45 0.0675(16) 0.0764(19) 0.0696(17) -0.0128(14) 0.0027(14) -0.0137(15)
C46 0.0617(14) 0.0559(15) 0.0609(15) -0.0088(11) 0.0093(12) 0.0035(11)
C51 0.0471(12) 0.0425(12) 0.0562(13) 0.0065(10) 0.0072(10) 0.0012(10)
C52 0.0502(13) 0.0564(15) 0.0725(16) 0.0043(11) 0.0111(12) -0.0028(12)
C53 0.0526(14) 0.0756(19) 0.091(2) 0.0024(13) 0.0156(14) 0.0059(16)
C54 0.0724(18) 0.084(2) 0.085(2) 0.0150(16) 0.0334(16) 0.0073(16)
C55 0.091(2) 0.0734(19) 0.0716(17) 0.0092(16) 0.0284(16) -0.0100(14)
C56 0.0695(15) 0.0539(15) 0.0631(15) 0.0017(12) 0.0143(13) -0.0037(12)
C61 0.0513(12) 0.0442(13) 0.0546(13) -0.0034(10) 0.0015(11) 0.0022(10)
C62 0.0600(14) 0.0483(14) 0.0662(15) 0.0001(11) -0.0036(12) 0.0011(11)
C63 0.0692(16) 0.0599(17) 0.0783(18) -0.0048(13) -0.0172(15) 0.0125(14)
C64 0.090(2) 0.076(2) 0.0668(17) -0.0187(16) -0.0100(17) 0.0236(14)
C65 0.084(2) 0.088(2) 0.0632(17) -0.0173(17) 0.0117(15) 0.0123(15)
C66 0.0602(14) 0.0645(16) 0.0633(16) -0.0031(12) 0.0084(13) 0.0089(12)
C71 0.0482(12) 0.0456(13) 0.0545(13) 0.0003(10) 0.0047(10) 0.0002(10)
C72 0.0793(18) 0.0566(17) 0.096(2) -0.0140(14) -0.0287(16) 0.0199(15)
C73 0.087(2) 0.076(2) 0.109(2) -0.0224(16) -0.0424(18) 0.0221(18)
C74 0.0727(17) 0.074(2) 0.0778(18) -0.0248(15) -0.0039(15) 0.0012(15)
C75 0.0714(15) 0.0535(16) 0.0723(16) -0.0142(13) 0.0076(14) 0.0032(13)
C76 0.0570(13) 0.0502(14) 0.0666(15) -0.0025(11) -0.0001(12) 0.0048(11)

loop_
_atom_type_symbol
_atom_type_description
_atom_type_scat_dispersion_real
_atom_type_scat_dispersion_imag
_atom_type_scat_source
C C 0.0033 0.0016 'International Tables Vol C Tables 4.2.6.8 and 6.1.1.4'
H H 0.0000 0.0000 'International Tables Vol C Tables 4.2.6.8 and 6.1.1.4'
O O 0.0106 0.0060 'International Tables Vol C Tables 4.2.6.8 and 6.1.1.4'
N N 0.0061 0.0033 'International Tables Vol C Tables 4.2.6.8 and 6.1.1.4'

loop_
_geom_angle_atom_site_label_1
_geom_angle_atom_site_label_2
_geom_angle_atom_site_label_3
_geom_angle
C11 O3 H3 106.8(16)
C17 N1 C12 129.08(18)
C17 N1 H1 116.9(16)
C12 N1 H1 113.8(16)
C19 N2 C16 130.04(18)
C19 N2 H2 116.5(15)
C16 N2 H2 113.2(15)
O3 C11 C16 124.03(18)
O3 C11 C12 116.52(17)
C16 C11 C12 119.33(18)
C13 C12 C11 120.45(18)
C13 C12 N1 124.63(19)
C11 C12 N1 114.89(17)
C12 C13 C14 119.4(2)
C12 C13 H4 120.3
C14 C13 H4 120.3
C15 C14 C13 120.58(19)
C15 C14 H5 119.7
C13 C14 H5 119.7
C14 C15 C16 120.58(19)
C14 C15 H6 119.7
C16 C15 H6 119.7
C15 C16 C11 119.60(19)
C15 C16 N2 117.32(18)
C11 C16 N2 122.87(18)
O1 C17 N1 122.8(2)
O1 C17 C18 124.24(18)
N1 C17 C18 112.96(17)
C41 C18 C21 112.79(17)
C41 C18 C31 114.74(16)
C21 C18 C31 104.06(16)
C41 C18 C17 104.00(16)
C21 C18 C17 111.36(16)
C31 C18 C17 110.05(17)
O2 C19 N2 120.74(19)
O2 C19 C20 123.13(19)
N2 C19 C20 115.98(18)
C51 C20 C61 110.75(17)
C51 C20 C71 111.37(17)
C61 C20 C71 108.03(17)
C51 C20 C19 109.37(17)
C61 C20 C19 111.29(17)
C71 C20 C19 105.94(16)
C26 C21 C22 117.69(19)
C26 C21 C18 121.95(19)
C22 C21 C18 119.82(18)
C23 C22 C21 121.4(2)
C23 C22 H7 119.3
C21 C22 H7 119.3
C24 C23 C22 120.0(2)
C24 C23 H8 120.0
C22 C23 H8 120.0
C25 C24 C23 119.6(2)
C25 C24 H9 120.2
C23 C24 H9 120.2
C24 C25 C26 120.7(2)
C24 C25 H10 119.7
C26 C25 H10 119.7
C21 C26 C25 120.7(2)
C21 C26 H11 119.7
C25 C26 H11 119.7
C32 C31 C36 117.9(2)
C32 C31 C18 123.17(19)
C36 C31 C18 118.60(19)
C31 C32 C33 120.8(2)
C31 C32 H12 119.6
C33 C32 H12 119.6
C34 C33 C32 120.2(2)
C34 C33 H13 119.9
C32 C33 H13 119.9
C35 C34 C33 119.7(2)
C35 C34 H14 120.1
C33 C34 H14 120.1
C34 C35 C36 120.4(2)
C34 C35 H15 119.8
C36 C35 H15 119.8
C35 C36 C31 120.9(2)
C35 C36 H16 119.5
C31 C36 H16 119.5
C42 C41 C46 117.5(2)
C42 C41 C18 123.6(2)
C46 C41 C18 118.61(19)
C41 C42 C43 121.2(2)
C41 C42 H17 119.4
C43 C42 H17 119.4
C44 C43 C42 120.5(2)
C44 C43 H18 119.8
C42 C43 H18 119.8
C43 C44 C45 119.2(2)
C43 C44 H19 120.4
C45 C44 H19 120.4
C44 C45 C46 120.5(3)
C44 C45 H20 119.7
C46 C45 H20 119.7
C45 C46 C41 121.1(2)
C45 C46 H21 119.5
C41 C46 H21 119.5
C56 C51 C52 117.7(2)
C56 C51 C20 123.0(2)
C52 C51 C20 119.27(19)
C53 C52 C51 121.3(2)
C53 C52 H22 119.3
C51 C52 H22 119.3
C52 C53 C54 120.3(3)
C52 C53 H23 119.8
C54 C53 H23 119.8
C55 C54 C53 119.1(3)
C55 C54 H24 120.5
C53 C54 H24 120.5
C54 C55 C56 121.0(3)
C54 C55 H25 119.5
C56 C55 H25 119.5
C51 C56 C55 120.5(2)
C51 C56 H26 119.8
C55 C56 H26 119.8
C66 C61 C62 117.5(2)
C66 C61 C20 121.66(19)
C62 C61 C20 120.4(2)
C63 C62 C61 121.1(2)
C63 C62 H27 119.5
C61 C62 H27 119.5
C64 C63 C62 120.3(3)
C64 C63 H28 119.9
C62 C63 H28 119.9
C63 C64 C65 119.7(2)
C63 C64 H29 120.2
C65 C64 H29 120.2
C64 C65 C66 120.2(3)
C64 C65 H30 119.9
C66 C65 H30 119.9
C65 C66 C61 121.2(2)
C65 C66 H31 119.4
C61 C66 H31 119.4
C72 C71 C76 117.2(2)
C72 C71 C20 122.5(2)
C76 C71 C20 120.20(19)
C71 C72 C73 120.8(2)
C71 C72 H32 119.6
C73 C72 H32 119.6
C74 C73 C72 120.8(3)
C74 C73 H33 119.6
C72 C73 H33 119.6
C73 C74 C75 119.4(2)
C73 C74 H34 120.3
C75 C74 H34 120.3
C74 C75 C76 120.3(2)
C74 C75 H35 119.9
C76 C75 H35 119.9
C75 C76 C71 121.5(2)
C75 C76 H36 119.2
C71 C76 H36 119.2

loop_
_geom_bond_atom_site_label_1
_geom_bond_atom_site_label_2
_geom_bond_site_symmetry_2
_geom_bond_distance
_geom_bond_publ_flag
O1 C17 . 1.206(2) ?
O2 C19 . 1.228(2) ?
O3 C11 . 1.362(2) ?
O3 H3 . 0.86(2) ?
N1 C17 . 1.367(3) ?
N1 C12 . 1.411(3) ?
N1 H1 . 0.87(2) ?
N2 C19 . 1.349(3) ?
N2 C16 . 1.433(3) ?
N2 H2 . 0.86(2) ?
C11 C16 . 1.397(3) ?
C11 C12 . 1.404(3) ?
C12 C13 . 1.383(3) ?
C13 C14 . 1.387(3) ?
C13 H4 . 0.9300 ?
C14 C15 . 1.379(3) ?
C14 H5 . 0.9300 ?
C15 C16 . 1.384(3) ?
C15 H6 . 0.9300 ?
C17 C18 . 1.567(3) ?
C18 C41 . 1.536(3) ?
C18 C21 . 1.547(3) ?
C18 C31 . 1.547(3) ?
C19 C20 . 1.557(3) ?
C20 C51 . 1.544(3) ?
C20 C61 . 1.553(3) ?
C20 C71 . 1.557(3) ?
C21 C26 . 1.386(3) ?
C21 C22 . 1.391(3) ?
C22 C23 . 1.382(3) ?
C22 H7 . 0.9300 ?
C23 C24 . 1.378(3) ?
C23 H8 . 0.9300 ?
C24 C25 . 1.365(3) ?
C24 H9 . 0.9300 ?
C25 C26 . 1.392(3) ?
C25 H10 . 0.9300 ?
C26 H11 . 0.9300 ?
C31 C32 . 1.384(3) ?
C31 C36 . 1.397(3) ?
C32 C33 . 1.392(3) ?
C32 H12 . 0.9300 ?
C33 C34 . 1.374(4) ?
C33 H13 . 0.9300 ?
C34 C35 . 1.372(4) ?
C34 H14 . 0.9300 ?
C35 C36 . 1.381(3) ?
C35 H15 . 0.9300 ?
C36 H16 . 0.9300 ?
C41 C42 . 1.382(3) ?
C41 C46 . 1.392(3) ?
C42 C43 . 1.383(3) ?
C42 H17 . 0.9300 ?
C43 C44 . 1.371(4) ?
C43 H18 . 0.9300 ?
C44 C45 . 1.371(4) ?
C44 H19 . 0.9300 ?
C45 C46 . 1.379(3) ?
C45 H20 . 0.9300 ?
C46 H21 . 0.9300 ?
C51 C56 . 1.385(3) ?
C51 C52 . 1.398(3) ?
C52 C53 . 1.380(3) ?
C52 H22 . 0.9300 ?
C53 C54 . 1.381(4) ?
C53 H23 . 0.9300 ?
C54 C55 . 1.369(4) ?
C54 H24 . 0.9300 ?
C55 C56 . 1.396(4) ?
C55 H25 . 0.9300 ?
C56 H26 . 0.9300 ?
C61 C66 . 1.390(3) ?
C61 C62 . 1.395(3) ?
C62 C63 . 1.393(3) ?
C62 H27 . 0.9300 ?
C63 C64 . 1.368(4) ?
C63 H28 . 0.9300 ?
C64 C65 . 1.380(4) ?
C64 H29 . 0.9300 ?
C65 C66 . 1.389(3) ?
C65 H30 . 0.9300 ?
C66 H31 . 0.9300 ?
C71 C72 . 1.379(3) ?
C71 C76 . 1.388(3) ?
C72 C73 . 1.393(4) ?
C72 H32 . 0.9300 ?
C73 C74 . 1.355(4) ?
C73 H33 . 0.9300 ?
C74 C75 . 1.368(3) ?
C74 H34 . 0.9300 ?
C75 C76 . 1.378(3) ?
C75 H35 . 0.9300 ?
C76 H36 . 0.9300 ?

loop_
_geom_hbond_atom_site_label_D
_geom_hbond_atom_site_label_H
_geom_hbond_atom_site_label_A
_geom_hbond_distance_DH
_geom_hbond_distance_HA
_geom_hbond_distance_DA
_geom_hbond_angle_DHA
N1 H1 O3 0.87(2) 2.16(2) 2.607(2) 112(2)
O3 H3 O2 0.86(2) 1.78(2) 2.604(2) 159(2)

loop_
_geom_torsion_atom_site_label_1
_geom_torsion_atom_site_label_2
_geom_torsion_atom_site_label_3
_geom_torsion_atom_site_label_4
_geom_torsion
O3 C11 C12 C13 -176.67(19)
C16 C11 C12 C13 -0.4(3)
O3 C11 C12 N1 1.7(3)
C16 C11 C12 N1 177.95(18)
C17 N1 C12 C13 8.9(3)
C17 N1 C12 C11 -169.3(2)
C11 C12 C13 C14 -1.0(3)
N1 C12 C13 C14 -179.12(19)
C12 C13 C14 C15 0.9(3)
C13 C14 C15 C16 0.6(3)
C14 C15 C16 C11 -1.9(3)
C14 C15 C16 N2 172.96(19)
O3 C11 C16 C15 177.8(2)
C12 C11 C16 C15 1.8(3)
O3 C11 C16 N2 3.2(3)
C12 C11 C16 N2 -172.78(19)
C19 N2 C16 C15 146.4(2)
C19 N2 C16 C11 -38.8(3)
C12 N1 C17 O1 -6.0(4)
C12 N1 C17 C18 174.58(19)
O1 C17 C18 C41 -123.4(2)
N1 C17 C18 C41 56.0(2)
O1 C17 C18 C21 -1.7(3)
N1 C17 C18 C21 177.72(18)
O1 C17 C18 C31 113.2(2)
N1 C17 C18 C31 -67.4(2)
C16 N2 C19 O2 -0.9(3)
C16 N2 C19 C20 174.75(18)
O2 C19 C20 C51 -158.2(2)
N2 C19 C20 C51 26.2(2)
O2 C19 C20 C61 -35.6(3)
N2 C19 C20 C61 148.92(18)
O2 C19 C20 C71 81.6(2)
N2 C19 C20 C71 -93.9(2)
C41 C18 C21 C26 -19.3(3)
C31 C18 C21 C26 105.6(2)
C17 C18 C21 C26 -135.8(2)
C41 C18 C21 C22 169.23(19)
C31 C18 C21 C22 -65.8(2)
C17 C18 C21 C22 52.7(3)
C26 C21 C22 C23 1.4(3)
C18 C21 C22 C23 173.2(2)
C21 C22 C23 C24 -0.4(4)
C22 C23 C24 C25 -0.9(4)
C23 C24 C25 C26 1.1(4)
C22 C21 C26 C25 -1.2(3)
C18 C21 C26 C25 -172.8(2)
C24 C25 C26 C21 -0.1(4)
C41 C18 C31 C32 -130.8(2)
C21 C18 C31 C32 105.5(2)
C17 C18 C31 C32 -13.9(3)
C41 C18 C31 C36 55.7(2)
C21 C18 C31 C36 -68.1(2)
C17 C18 C31 C36 172.52(18)
C36 C31 C32 C33 -1.3(3)
C18 C31 C32 C33 -175.0(2)
C31 C32 C33 C34 -0.2(3)
C32 C33 C34 C35 1.5(4)
C33 C34 C35 C36 -1.1(4)
C34 C35 C36 C31 -0.5(4)
C32 C31 C36 C35 1.7(3)
C18 C31 C36 C35 175.6(2)
C21 C18 C41 C42 131.0(2)
C31 C18 C41 C42 12.1(3)
C17 C18 C41 C42 -108.2(2)
C21 C18 C41 C46 -54.9(2)
C31 C18 C41 C46 -173.88(18)
C17 C18 C41 C46 65.9(2)
C46 C41 C42 C43 -0.3(3)
C18 C41 C42 C43 173.8(2)
C41 C42 C43 C44 0.2(4)
C42 C43 C44 C45 0.2(4)
C43 C44 C45 C46 -0.6(4)
C44 C45 C46 C41 0.5(4)
C42 C41 C46 C45 0.0(3)
C18 C41 C46 C45 -174.4(2)
C61 C20 C51 C56 114.9(2)
C71 C20 C51 C56 -5.3(3)
C19 C20 C51 C56 -122.1(2)
C61 C20 C51 C52 -64.8(2)
C71 C20 C51 C52 174.91(19)
C19 C20 C51 C52 58.2(2)
C56 C51 C52 C53 0.8(3)
C20 C51 C52 C53 -179.4(2)
C51 C52 C53 C54 -0.4(4)
C52 C53 C54 C55 -0.5(4)
C53 C54 C55 C56 0.9(4)
C52 C51 C56 C55 -0.4(3)
C20 C51 C56 C55 179.8(2)
C54 C55 C56 C51 -0.4(4)
C51 C20 C61 C66 172.1(2)
C71 C20 C61 C66 -65.7(3)
C19 C20 C61 C66 50.2(3)
C51 C20 C61 C62 -15.5(3)
C71 C20 C61 C62 106.7(2)
C19 C20 C61 C62 -137.4(2)
C66 C61 C62 C63 -2.4(3)
C20 C61 C62 C63 -175.2(2)
C61 C62 C63 C64 0.1(4)
C62 C63 C64 C65 1.8(4)
C63 C64 C65 C66 -1.3(4)
C64 C65 C66 C61 -1.1(4)
C62 C61 C66 C65 2.9(4)
C20 C61 C66 C65 175.6(2)
C51 C20 C71 C72 -89.3(3)
C61 C20 C71 C72 148.9(2)
C19 C20 C71 C72 29.5(3)
C51 C20 C71 C76 88.2(2)
C61 C20 C71 C76 -33.7(3)
C19 C20 C71 C76 -153.0(2)
C76 C71 C72 C73 -1.0(4)
C20 C71 C72 C73 176.5(3)
C71 C72 C73 C74 0.9(5)
C72 C73 C74 C75 -0.6(5)
C73 C74 C75 C76 0.5(4)
C74 C75 C76 C71 -0.6(4)
C72 C71 C76 C75 0.9(4)
C20 C71 C76 C75 -176.7(2)

loop_
_cod_related_entry_id
_cod_related_entry_database
_cod_related_entry_code
1 ChemSpider 21131572
